data_7050501
loop_
_publ_author_name
'Cadierno, Victorio'
'Zablocka, Maria'
'Donnadieu, Bruno'
'Igau, Alain'
'Majoral, Jean-Pierre'

_publ_section_title
;
 Zircona-phosphazine complexes: synthesis and X-ray determination
;
_journal_issue 4
_journal_name_full 'New Journal of Chemistry'
_journal_page_first 675
_journal_paper_doi 10.1039/b210773m
_journal_volume 27
_journal_year 2003
_chemical_formula_sum 'C34 H31 N2 O2 P Zr'
_chemical_formula_weight 621.80
_chemical_name_systematic
;
?
;
_space_group_IT_number 14
_symmetry_cell_setting monoclinic
_symmetry_space_group_name_Hall '-P 2yn'
_symmetry_space_group_name_H-M 'P 1 21/n 1'
_atom_sites_solution_hydrogens geom
_atom_sites_solution_primary direct
_atom_sites_solution_secondary difmap
_audit_creation_method SHELXL-97
_cell_angle_alpha 90.00
_cell_angle_beta 107.921(12)
_cell_angle_gamma 90.00
_cell_formula_units_Z 4
_cell_length_a 19.125(2)
_cell_length_b 7.8428(9)
_cell_length_c 19.805(2)
_cell_measurement_reflns_used 5000
_cell_measurement_temperature 160(2)
_cell_volume 2826.5(6)
_computing_cell_refinement 'Stoe IPDS software (Stoe, 1996)'
_computing_data_collection 'Stoe IPDS software (Stoe, 1996)'
_computing_data_reduction 'XRED (Stoe, 1.08, 1996)'
_computing_molecular_graphics 'ORTEP3 for Windows (Farrugia, 1997)'
_computing_publication_material 'SHELXL-97 (Sheldrick, 1997)'
_computing_structure_refinement 'SHELXL-97 (Sheldrick, 1997)'
_computing_structure_solution 'SIR92 (Giacovazzo et al, 1992)'
_diffrn_ambient_temperature 160(2)
_diffrn_measured_fraction_theta_full 0.981
_diffrn_measured_fraction_theta_max 0.981
_diffrn_measurement_device 'Stoe IPDS'
_diffrn_measurement_method \f
_diffrn_radiation_monochromator graphite
_diffrn_radiation_source 'fine-focus sealed tube'
_diffrn_radiation_type MoK\a
_diffrn_radiation_wavelength 0.71073
_diffrn_reflns_av_R_equivalents 0.0307
_diffrn_reflns_av_sigmaI/netI 0.0224
_diffrn_reflns_limit_h_max 21
_diffrn_reflns_limit_h_min -21
_diffrn_reflns_limit_k_max 8
_diffrn_reflns_limit_k_min -8
_diffrn_reflns_limit_l_max 22
_diffrn_reflns_limit_l_min -22
_diffrn_reflns_number 18630
_diffrn_reflns_theta_full 24.19
_diffrn_reflns_theta_max 24.19
_diffrn_reflns_theta_min 2.16
_diffrn_standards_decay_% <0.1
_diffrn_standards_interval_time 'every frame'
_diffrn_standards_number 200
_exptl_absorpt_coefficient_mu 0.480
_exptl_absorpt_correction_T_max 0.889
_exptl_absorpt_correction_T_min 0.625
_exptl_absorpt_correction_type semi-empirical
_exptl_crystal_colour 'orange yellow'
_exptl_crystal_density_diffrn 1.461
_exptl_crystal_density_meas ?
_exptl_crystal_density_method 'not measured'
_exptl_crystal_description parallelepiped
_exptl_crystal_F_000 1280
_exptl_crystal_size_max 0.25
_exptl_crystal_size_mid 0.15
_exptl_crystal_size_min 0.15
_refine_diff_density_max 0.342
_refine_diff_density_min -0.313
_refine_diff_density_rms 0.051
_refine_ls_extinction_method none
_refine_ls_goodness_of_fit_ref 1.021
_refine_ls_hydrogen_treatment mixed
_refine_ls_matrix_type full
_refine_ls_number_parameters 370
_refine_ls_number_reflns 4443
_refine_ls_number_restraints 0
_refine_ls_restrained_S_all 1.021
_refine_ls_R_factor_all 0.0305
_refine_ls_R_factor_gt 0.0237
_refine_ls_shift/su_max 0.015
_refine_ls_shift/su_mean 0.001
_refine_ls_structure_factor_coef Fsqd
_refine_ls_weighting_details 'calc w==1/[\s^2^(Fo^2^)+(0.0380P)^2^+0.6538P] where P==(Fo^2^+2Fc^2^)/3'
_refine_ls_weighting_scheme calc
_refine_ls_wR_factor_gt 0.0579
_refine_ls_wR_factor_ref 0.0601
_reflns_number_gt 3833
_reflns_number_total 4443
_reflns_threshold_expression >2sigma(I)
_cod_data_source_file b210773m.txt
_cod_data_source_block (3a)
_cod_depositor_comments
;
The following automatic conversions were performed:

'_exptl_crystal_density_meas' value 'none' was changed to '?' - the
value is perceived as not measured.

Automatic conversion script
Id: cif_fix_values 3008 2015-01-20 13:52:24Z robertas 
;
_cod_original_cell_volume 2826.4(5)
_cod_original_sg_symbol_H-M ' P 21/n'
_cod_database_code 7050501
_cell_measurement_2theta_min 4.3
_cell_measurement_2theta_max 48.2
_computing_corr_abs DIFABS

loop_
_symmetry_equiv_pos_as_xyz
'x, y, z'
'-x+1/2, y+1/2, -z+1/2'
'-x, -y, -z'
'x-1/2, -y-1/2, z-1/2'

loop_
_atom_site_label
_atom_site_type_symbol
_atom_site_fract_x
_atom_site_fract_y
_atom_site_fract_z
_atom_site_U_iso_or_equiv
_atom_site_adp_type
_atom_site_occupancy
_atom_site_symmetry_multiplicity
_atom_site_calc_flag
_atom_site_refinement_flags
_atom_site_disorder_assembly
_atom_site_disorder_group
Zr1 Zr 0.136681(10) 0.16906(2) -0.153570(9) 0.01585(7) Uani 1 1 d . . .
P1 P 0.19867(3) 0.21367(6) 0.01279(3) 0.01881(12) Uani 1 1 d . . .
O1 O 0.39308(9) -0.2982(2) -0.07139(8) 0.0381(4) Uani 1 1 d . . .
O2 O 0.42382(8) -0.13035(18) 0.02479(7) 0.0274(3) Uani 1 1 d . . .
N1 N 0.22280(9) 0.0910(2) -0.04364(8) 0.0193(4) Uani 1 1 d . . .
N2 N 0.28678(9) 0.0022(2) -0.01679(8) 0.0204(4) Uani 1 1 d . . .
C1 C 0.03165(11) 0.3504(2) -0.18154(11) 0.0221(4) Uani 1 1 d . . .
C2 C -0.01758(12) 0.3815(3) -0.24864(12) 0.0277(5) Uani 1 1 d . . .
H2 H -0.0111 0.3224 -0.2882 0.033 Uiso 1 1 calc R . .
C3 C -0.07593(12) 0.4956(3) -0.26017(13) 0.0342(5) Uani 1 1 d . . .
H3 H -0.1083 0.5124 -0.3068 0.041 Uiso 1 1 calc R . .
C4 C -0.08697(12) 0.5844(3) -0.20419(14) 0.0351(6) Uani 1 1 d . . .
H4 H -0.1268 0.6621 -0.2119 0.042 Uiso 1 1 calc R . .
C5 C -0.03927(12) 0.5585(3) -0.13668(13) 0.0304(5) Uani 1 1 d . . .
H5 H -0.0460 0.6198 -0.0978 0.037 Uiso 1 1 calc R . .
C6 C 0.01887(11) 0.4429(2) -0.12519(11) 0.0225(4) Uani 1 1 d . . .
C7 C 0.07057(12) 0.4086(3) -0.05487(11) 0.0241(5) Uani 1 1 d . . .
C8 C 0.12237(11) 0.2924(2) -0.05158(10) 0.0195(4) Uani 1 1 d . . .
C9 C 0.30750(11) -0.0932(3) -0.05986(11) 0.0229(4) Uani 1 1 d . . .
C10 C 0.37764(12) -0.1870(3) -0.03661(10) 0.0248(5) Uani 1 1 d . . .
C11 C 0.26084(13) 0.2937(3) -0.14951(14) 0.0379(6) Uani 1 1 d . . .
H11 H 0.3034 0.2634 -0.1118 0.046 Uiso 1 1 calc R . .
C12 C 0.23329(16) 0.2074(3) -0.21305(16) 0.0477(8) Uani 1 1 d . . .
H12 H 0.2533 0.1066 -0.2264 0.057 Uiso 1 1 calc R . .
C13 C 0.17019(15) 0.2954(3) -0.25473(12) 0.0396(6) Uani 1 1 d . . .
H13 H 0.1401 0.2650 -0.3010 0.048 Uiso 1 1 calc R . .
C14 C 0.16064(12) 0.4346(3) -0.21511(12) 0.0283(5) Uani 1 1 d . . .
H14 H 0.1229 0.5177 -0.2298 0.034 Uiso 1 1 calc R . .
C15 C 0.21573(12) 0.4314(3) -0.15043(12) 0.0295(5) Uani 1 1 d . . .
H15 H 0.2215 0.5110 -0.1129 0.035 Uiso 1 1 calc R . .
C21 C 0.12083(13) -0.1493(2) -0.13698(13) 0.0320(5) Uani 1 1 d . . .
H21 H 0.1519 -0.2053 -0.0962 0.038 Uiso 1 1 calc R . .
C22 C 0.13511(13) -0.1275(3) -0.20162(12) 0.0319(5) Uani 1 1 d . . .
H22 H 0.1780 -0.1637 -0.2122 0.038 Uiso 1 1 calc R . .
C23 C 0.07440(12) -0.0418(3) -0.24820(12) 0.0322(5) Uani 1 1 d . . .
H23 H 0.0691 -0.0106 -0.2959 0.039 Uiso 1 1 calc R . .
C24 C 0.02355(12) -0.0108(3) -0.21221(12) 0.0295(5) Uani 1 1 d . . .
H24 H -0.0227 0.0435 -0.2312 0.035 Uiso 1 1 calc R . .
C25 C 0.05280(12) -0.0742(3) -0.14283(12) 0.0308(5) Uani 1 1 d . . .
H25 H 0.0303 -0.0673 -0.1063 0.037 Uiso 1 1 calc R . .
C26 C 0.49575(12) -0.2100(3) 0.04690(12) 0.0342(5) Uani 1 1 d . . .
H26A H 0.5210 -0.1920 0.0107 0.041 Uiso 1 1 calc R . .
H26B H 0.4911 -0.3341 0.0535 0.041 Uiso 1 1 calc R . .
C27 C 0.53822(13) -0.1275(3) 0.11575(12) 0.0384(6) Uani 1 1 d . . .
H27A H 0.5411 -0.0044 0.1087 0.058 Uiso 1 1 calc R . .
H27B H 0.5879 -0.1755 0.1321 0.058 Uiso 1 1 calc R . .
H27C H 0.5133 -0.1490 0.1514 0.058 Uiso 1 1 calc R . .
C101 C 0.26704(12) 0.3697(3) 0.05562(10) 0.0228(4) Uani 1 1 d . . .
C102 C 0.34148(12) 0.3330(3) 0.07325(12) 0.0324(5) Uani 1 1 d . . .
H102 H 0.3574 0.2258 0.0611 0.039 Uiso 1 1 calc R . .
C103 C 0.39240(14) 0.4539(3) 0.10871(13) 0.0393(6) Uani 1 1 d . . .
H103 H 0.4434 0.4295 0.1205 0.047 Uiso 1 1 calc R . .
C104 C 0.36994(14) 0.6083(3) 0.12693(12) 0.0371(6) Uani 1 1 d . . .
H104 H 0.4053 0.6893 0.1522 0.045 Uiso 1 1 calc R . .
C105 C 0.29645(15) 0.6462(3) 0.10878(13) 0.0398(6) Uani 1 1 d . . .
H105 H 0.2810 0.7541 0.1208 0.048 Uiso 1 1 calc R . .
C106 C 0.24472(13) 0.5273(3) 0.07299(12) 0.0337(5) Uani 1 1 d . . .
H106 H 0.1939 0.5539 0.0604 0.040 Uiso 1 1 calc R . .
C201 C 0.18252(11) 0.0909(3) 0.08353(11) 0.0243(5) Uani 1 1 d . . .
C202 C 0.12666(15) -0.0283(3) 0.06597(14) 0.0465(7) Uani 1 1 d . . .
H202 H 0.0975 -0.0418 0.0179 0.056 Uiso 1 1 calc R . .
C203 C 0.11300(17) -0.1282(4) 0.11829(18) 0.0584(8) Uani 1 1 d . . .
H203 H 0.0744 -0.2097 0.1060 0.070 Uiso 1 1 calc R . .
C204 C 0.15495(15) -0.1098(4) 0.18761(15) 0.0486(7) Uani 1 1 d . . .
H204 H 0.1454 -0.1787 0.2232 0.058 Uiso 1 1 calc R . .
C205 C 0.21045(15) 0.0069(3) 0.20573(13) 0.0422(6) Uani 1 1 d . . .
H205 H 0.2396 0.0188 0.2539 0.051 Uiso 1 1 calc R . .
C206 C 0.22451(13) 0.1083(3) 0.15400(11) 0.0315(5) Uani 1 1 d . . .
H206 H 0.2630 0.1899 0.1669 0.038 Uiso 1 1 calc R . .
H7 H 0.0637(13) 0.473(3) -0.0148(13) 0.037(6) Uiso 1 1 d . . .
H9 H 0.2795(12) -0.105(3) -0.1088(12) 0.026(6) Uiso 1 1 d . . .

loop_
_atom_site_aniso_label
_atom_site_aniso_U_11
_atom_site_aniso_U_22
_atom_site_aniso_U_33
_atom_site_aniso_U_23
_atom_site_aniso_U_13
_atom_site_aniso_U_12
Zr1 0.01675(11) 0.01411(11) 0.01695(11) -0.00066(7) 0.00557(7) -0.00027(7)
P1 0.0204(3) 0.0201(3) 0.0171(2) -0.00052(19) 0.0074(2) -0.0028(2)
O1 0.0426(10) 0.0394(9) 0.0297(8) -0.0040(7) 0.0071(7) 0.0170(8)
O2 0.0217(8) 0.0337(8) 0.0248(8) 0.0012(6) 0.0043(6) 0.0069(6)
N1 0.0183(9) 0.0209(8) 0.0183(8) 0.0005(7) 0.0052(7) 0.0023(7)
N2 0.0198(9) 0.0193(8) 0.0221(8) 0.0034(7) 0.0066(7) -0.0010(7)
C1 0.0177(10) 0.0166(9) 0.0325(11) 0.0032(8) 0.0085(9) -0.0019(8)
C2 0.0238(12) 0.0241(11) 0.0320(12) 0.0031(9) 0.0036(9) 0.0004(9)
C3 0.0237(12) 0.0289(12) 0.0444(13) 0.0102(10) 0.0019(10) 0.0015(10)
C4 0.0202(11) 0.0249(11) 0.0590(16) 0.0105(11) 0.0102(11) 0.0067(9)
C5 0.0260(12) 0.0223(11) 0.0488(14) -0.0002(9) 0.0200(11) -0.0004(9)
C6 0.0190(10) 0.0177(10) 0.0337(11) 0.0017(8) 0.0122(9) -0.0024(8)
C7 0.0261(12) 0.0227(10) 0.0287(11) -0.0045(9) 0.0158(9) -0.0038(9)
C8 0.0209(10) 0.0202(10) 0.0198(10) -0.0017(8) 0.0098(8) -0.0050(8)
C9 0.0234(11) 0.0252(11) 0.0192(11) 0.0012(8) 0.0051(9) 0.0020(9)
C10 0.0287(12) 0.0261(11) 0.0199(10) 0.0038(9) 0.0082(9) 0.0033(9)
C11 0.0210(12) 0.0503(15) 0.0461(15) 0.0215(12) 0.0155(11) 0.0010(11)
C12 0.0658(19) 0.0251(12) 0.080(2) 0.0086(13) 0.0639(17) 0.0082(12)
C13 0.0602(17) 0.0439(14) 0.0194(11) -0.0004(10) 0.0193(11) -0.0205(13)
C14 0.0263(12) 0.0231(11) 0.0373(12) 0.0123(9) 0.0126(10) -0.0019(9)
C15 0.0310(12) 0.0291(12) 0.0325(12) -0.0017(9) 0.0157(10) -0.0133(10)
C21 0.0337(13) 0.0130(10) 0.0421(13) -0.0013(9) 0.0013(10) -0.0057(9)
C22 0.0304(13) 0.0190(10) 0.0427(13) -0.0126(9) 0.0058(10) 0.0007(9)
C23 0.0351(13) 0.0261(11) 0.0281(11) -0.0116(9) -0.0009(10) -0.0031(10)
C24 0.0216(11) 0.0192(10) 0.0407(13) -0.0054(9) -0.0009(10) -0.0048(9)
C25 0.0296(12) 0.0207(11) 0.0412(13) -0.0014(9) 0.0093(10) -0.0110(9)
C26 0.0251(12) 0.0455(13) 0.0320(12) 0.0074(10) 0.0088(10) 0.0116(10)
C27 0.0220(12) 0.0569(15) 0.0337(13) 0.0091(11) 0.0047(10) 0.0013(11)
C101 0.0303(12) 0.0236(10) 0.0155(10) 0.0007(8) 0.0084(9) -0.0063(9)
C102 0.0281(12) 0.0289(12) 0.0356(13) -0.0034(9) 0.0031(10) -0.0034(10)
C103 0.0296(13) 0.0360(13) 0.0437(14) -0.0008(11) -0.0015(11) -0.0071(11)
C104 0.0445(16) 0.0316(12) 0.0309(12) -0.0032(10) 0.0051(11) -0.0178(11)
C105 0.0480(16) 0.0278(12) 0.0444(14) -0.0098(10) 0.0157(12) -0.0086(11)
C106 0.0326(13) 0.0294(12) 0.0391(13) -0.0067(10) 0.0109(10) -0.0034(10)
C201 0.0263(12) 0.0235(10) 0.0276(11) 0.0028(8) 0.0150(9) 0.0031(9)
C202 0.0455(15) 0.0541(16) 0.0407(14) 0.0074(12) 0.0145(12) -0.0215(13)
C203 0.0521(18) 0.0561(18) 0.076(2) 0.0197(15) 0.0326(16) -0.0170(14)
C204 0.0502(17) 0.0527(16) 0.0575(18) 0.0335(14) 0.0382(15) 0.0186(14)
C205 0.0497(16) 0.0536(16) 0.0309(12) 0.0179(11) 0.0237(11) 0.0173(13)
C206 0.0369(13) 0.0343(12) 0.0265(12) 0.0048(9) 0.0143(10) 0.0034(10)

loop_
_atom_type_symbol
_atom_type_description
_atom_type_scat_dispersion_real
_atom_type_scat_dispersion_imag
_atom_type_scat_source
C C 0.0033 0.0016 'International Tables Vol C Tables 4.2.6.8 and 6.1.1.4'
H H 0.0000 0.0000 'International Tables Vol C Tables 4.2.6.8 and 6.1.1.4'
O O 0.0106 0.0060 'International Tables Vol C Tables 4.2.6.8 and 6.1.1.4'
N N 0.0061 0.0033 'International Tables Vol C Tables 4.2.6.8 and 6.1.1.4'
P P 0.1023 0.0942 'International Tables Vol C Tables 4.2.6.8 and 6.1.1.4'
Zr Zr -2.9673 0.5597 'International Tables Vol C Tables 4.2.6.8 and 6.1.1.4'

loop_
_geom_angle_atom_site_label_1
_geom_angle_atom_site_label_2
_geom_angle_atom_site_label_3
_geom_angle
_geom_angle_site_symmetry_1
_geom_angle_site_symmetry_3
_geom_angle_publ_flag
C8 Zr1 N1 62.93(6) . . ?
C8 Zr1 C1 68.79(7) . . ?
N1 Zr1 C1 131.70(6) . . ?
C8 Zr1 C13 131.33(7) . . ?
N1 Zr1 C13 124.32(8) . . ?
C1 Zr1 C13 89.01(8) . . ?
C8 Zr1 C12 131.33(8) . . ?
N1 Zr1 C12 93.36(8) . . ?
C1 Zr1 C12 120.78(8) . . ?
C13 Zr1 C12 32.96(9) . . ?
C8 Zr1 C23 139.98(7) . . ?
N1 Zr1 C23 123.49(6) . . ?
C1 Zr1 C23 92.71(7) . . ?
C13 Zr1 C23 80.89(8) . . ?
C12 Zr1 C23 88.69(9) . . ?
C8 Zr1 C22 136.27(7) . . ?
N1 Zr1 C22 91.88(7) . . ?
C1 Zr1 C22 123.65(7) . . ?
C13 Zr1 C22 92.27(8) . . ?
C12 Zr1 C22 81.77(8) . . ?
C23 Zr1 C22 32.67(7) . . ?
C8 Zr1 C14 99.38(7) . . ?
N1 Zr1 C14 118.57(6) . . ?
C1 Zr1 C14 70.17(7) . . ?
C13 Zr1 C14 32.16(8) . . ?
C12 Zr1 C14 53.29(8) . . ?
C23 Zr1 C14 107.35(8) . . ?
C22 Zr1 C14 124.34(8) . . ?
C8 Zr1 C15 82.55(7) . . ?
N1 Zr1 C15 86.95(6) . . ?
C1 Zr1 C15 88.56(7) . . ?
C13 Zr1 C15 53.08(7) . . ?
C12 Zr1 C15 52.65(8) . . ?
C23 Zr1 C15 133.94(8) . . ?
C22 Zr1 C15 134.18(8) . . ?
C14 Zr1 C15 31.74(7) . . ?
C8 Zr1 C25 89.64(7) . . ?
N1 Zr1 C25 90.42(6) . . ?
C1 Zr1 C25 87.65(7) . . ?
C13 Zr1 C25 133.71(8) . . ?
C12 Zr1 C25 135.02(8) . . ?
C23 Zr1 C25 53.22(8) . . ?
C22 Zr1 C25 53.29(8) . . ?
C14 Zr1 C25 150.68(7) . . ?
C15 Zr1 C25 172.12(7) . . ?
C8 Zr1 C24 108.40(7) . . ?
N1 Zr1 C24 121.93(6) . . ?
C1 Zr1 C24 71.78(7) . . ?
C13 Zr1 C24 104.28(8) . . ?
C12 Zr1 C24 120.02(9) . . ?
C23 Zr1 C24 31.99(8) . . ?
C22 Zr1 C24 53.40(7) . . ?
C14 Zr1 C24 119.48(7) . . ?
C15 Zr1 C24 151.11(7) . . ?
C25 Zr1 C24 32.07(7) . . ?
C8 Zr1 C11 99.81(8) . . ?
N1 Zr1 C11 72.09(7) . . ?
C1 Zr1 C11 119.30(7) . . ?
C13 Zr1 C11 53.42(8) . . ?
C12 Zr1 C11 31.81(9) . . ?
C23 Zr1 C11 120.03(8) . . ?
C22 Zr1 C11 105.66(8) . . ?
C14 Zr1 C11 52.60(7) . . ?
C15 Zr1 C11 31.45(8) . . ?
C25 Zr1 C11 153.05(8) . . ?
C24 Zr1 C11 151.77(8) . . ?
N1 P1 C8 93.30(9) . . ?
N1 P1 C101 113.75(9) . . ?
C8 P1 C101 115.46(9) . . ?
N1 P1 C201 111.51(9) . . ?
C8 P1 C201 117.13(10) . . ?
C101 P1 C201 105.66(9) . . ?
N1 P1 Zr1 47.17(6) . . ?
C8 P1 Zr1 46.38(6) . . ?
C101 P1 Zr1 123.47(6) . . ?
C201 P1 Zr1 130.71(7) . . ?
C10 O2 C26 115.50(16) . . ?
N2 N1 P1 116.04(12) . . ?
N2 N1 Zr1 140.83(12) . . ?
P1 N1 Zr1 102.25(7) . . ?
C9 N2 N1 117.44(16) . . ?
C2 C1 C6 115.66(18) . . ?
C2 C1 Zr1 126.85(16) . . ?
C6 C1 Zr1 117.43(14) . . ?
C3 C2 C1 122.7(2) . . ?
C3 C2 H2 118.6 . . ?
C1 C2 H2 118.6 . . ?
C4 C3 C2 120.4(2) . . ?
C4 C3 H3 119.8 . . ?
C2 C3 H3 119.8 . . ?
C3 C4 C5 119.0(2) . . ?
C3 C4 H4 120.5 . . ?
C5 C4 H4 120.5 . . ?
C4 C5 C6 120.5(2) . . ?
C4 C5 H5 119.7 . . ?
C6 C5 H5 119.7 . . ?
C5 C6 C1 121.74(19) . . ?
C5 C6 C7 123.00(19) . . ?
C1 C6 C7 115.26(17) . . ?
C8 C7 C6 116.51(18) . . ?
C8 C7 H7 126.3(14) . . ?
C6 C7 H7 117.2(14) . . ?
C7 C8 P1 136.56(16) . . ?
C7 C8 Zr1 121.69(15) . . ?
P1 C8 Zr1 101.13(9) . . ?
N2 C9 C10 121.33(18) . . ?
N2 C9 H9 122.5(13) . . ?
C10 C9 H9 116.2(13) . . ?
O1 C10 O2 123.40(19) . . ?
O1 C10 C9 122.88(19) . . ?
O2 C10 C9 113.63(17) . . ?
C15 C11 C12 108.0(2) . . ?
C15 C11 Zr1 74.14(12) . . ?
C12 C11 Zr1 72.11(14) . . ?
C15 C11 H11 126.0 . . ?
C12 C11 H11 126.0 . . ?
Zr1 C11 H11 119.6 . . ?
C11 C12 C13 108.1(2) . . ?
C11 C12 Zr1 76.09(13) . . ?
C13 C12 Zr1 73.24(13) . . ?
C11 C12 H12 126.0 . . ?
C13 C12 H12 126.0 . . ?
Zr1 C12 H12 116.8 . . ?
C14 C13 C12 106.9(2) . . ?
C14 C13 Zr1 75.35(12) . . ?
C12 C13 Zr1 73.80(12) . . ?
C14 C13 H13 126.6 . . ?
C12 C13 H13 126.6 . . ?
Zr1 C13 H13 116.5 . . ?
C15 C14 C13 108.3(2) . . ?
C15 C14 Zr1 74.83(12) . . ?
C13 C14 Zr1 72.49(12) . . ?
C15 C14 H14 125.9 . . ?
C13 C14 H14 125.9 . . ?
Zr1 C14 H14 118.7 . . ?
C11 C15 C14 108.7(2) . . ?
C11 C15 Zr1 74.41(13) . . ?
C14 C15 Zr1 73.43(12) . . ?
C11 C15 H15 125.6 . . ?
C14 C15 H15 125.6 . . ?
Zr1 C15 H15 118.4 . . ?
C22 C21 C25 108.1(2) . . ?
C22 C21 Zr1 72.40(12) . . ?
C25 C21 Zr1 73.84(11) . . ?
C22 C21 H21 125.9 . . ?
C25 C21 H21 125.9 . . ?
Zr1 C21 H21 119.6 . . ?
C21 C22 C23 107.7(2) . . ?
C21 C22 Zr1 75.49(12) . . ?
C23 C22 Zr1 73.63(12) . . ?
C21 C22 H22 126.2 . . ?
C23 C22 H22 126.2 . . ?
Zr1 C22 H22 116.8 . . ?
C24 C23 C22 108.2(2) . . ?
C24 C23 Zr1 75.43(12) . . ?
C22 C23 Zr1 73.70(12) . . ?
C24 C23 H23 125.9 . . ?
C22 C23 H23 125.9 . . ?
Zr1 C23 H23 117.0 . . ?
C23 C24 C25 108.0(2) . . ?
C23 C24 Zr1 72.58(12) . . ?
C25 C24 Zr1 73.93(12) . . ?
C23 C24 H24 126.0 . . ?
C25 C24 H24 126.0 . . ?
Zr1 C24 H24 119.3 . . ?
C21 C25 C24 108.0(2) . . ?
C21 C25 Zr1 74.24(12) . . ?
C24 C25 Zr1 74.00(12) . . ?
C21 C25 H25 126.0 . . ?
C24 C25 H25 126.0 . . ?
Zr1 C25 H25 117.8 . . ?
O2 C26 C27 106.64(18) . . ?
O2 C26 H26A 110.4 . . ?
C27 C26 H26A 110.4 . . ?
O2 C26 H26B 110.4 . . ?
C27 C26 H26B 110.4 . . ?
H26A C26 H26B 108.6 . . ?
C26 C27 H27A 109.5 . . ?
C26 C27 H27B 109.5 . . ?
H27A C27 H27B 109.5 . . ?
C26 C27 H27C 109.5 . . ?
H27A C27 H27C 109.5 . . ?
H27B C27 H27C 109.5 . . ?
C106 C101 C102 119.6(2) . . ?
C106 C101 P1 119.26(17) . . ?
C102 C101 P1 121.15(16) . . ?
C103 C102 C101 119.5(2) . . ?
C103 C102 H102 120.3 . . ?
C101 C102 H102 120.3 . . ?
C104 C103 C102 120.7(2) . . ?
C104 C103 H103 119.7 . . ?
C102 C103 H103 119.7 . . ?
C103 C104 C105 120.1(2) . . ?
C103 C104 H104 119.9 . . ?
C105 C104 H104 119.9 . . ?
C104 C105 C106 120.0(2) . . ?
C104 C105 H105 120.0 . . ?
C106 C105 H105 120.0 . . ?
C101 C106 C105 120.1(2) . . ?
C101 C106 H106 119.9 . . ?
C105 C106 H106 119.9 . . ?
C202 C201 C206 118.9(2) . . ?
C202 C201 P1 118.03(17) . . ?
C206 C201 P1 123.04(17) . . ?
C201 C202 C203 120.2(3) . . ?
C201 C202 H202 119.9 . . ?
C203 C202 H202 119.9 . . ?
C204 C203 C202 120.2(3) . . ?
C204 C203 H203 119.9 . . ?
C202 C203 H203 119.9 . . ?
C205 C204 C203 120.2(2) . . ?
C205 C204 H204 119.9 . . ?
C203 C204 H204 119.9 . . ?
C204 C205 C206 120.2(2) . . ?
C204 C205 H205 119.9 . . ?
C206 C205 H205 119.9 . . ?
C201 C206 C205 120.2(2) . . ?
C201 C206 H206 119.9 . . ?
C205 C206 H206 119.9 . . ?

loop_
_geom_bond_atom_site_label_1
_geom_bond_atom_site_label_2
_geom_bond_distance
_geom_bond_site_symmetry_2
_geom_bond_publ_flag
Zr1 C8 2.3306(19) . ?
Zr1 N1 2.3708(16) . ?
Zr1 C1 2.383(2) . ?
Zr1 C13 2.489(2) . ?
Zr1 C12 2.496(2) . ?
Zr1 C23 2.508(2) . ?
Zr1 C22 2.509(2) . ?
Zr1 C14 2.5252(19) . ?
Zr1 C15 2.543(2) . ?
Zr1 C25 2.544(2) . ?
Zr1 C24 2.544(2) . ?
Zr1 C11 2.546(2) . ?
P1 N1 1.6446(16) . ?
P1 C8 1.730(2) . ?
P1 C101 1.801(2) . ?
P1 C201 1.803(2) . ?
O1 C10 1.203(3) . ?
O2 C10 1.340(3) . ?
O2 C26 1.450(3) . ?
N1 N2 1.366(2) . ?
N2 C9 1.285(3) . ?
C1 C2 1.393(3) . ?
C1 C6 1.414(3) . ?
C2 C3 1.393(3) . ?
C2 H2 0.9500 . ?
C3 C4 1.380(3) . ?
C3 H3 0.9500 . ?
C4 C5 1.382(3) . ?
C4 H4 0.9500 . ?
C5 C6 1.398(3) . ?
C5 H5 0.9500 . ?
C6 C7 1.464(3) . ?
C7 C8 1.333(3) . ?
C7 H7 0.98(2) . ?
C9 C10 1.474(3) . ?
C9 H9 0.96(2) . ?
C11 C15 1.379(3) . ?
C11 C12 1.382(4) . ?
C11 H11 0.9500 . ?
C12 C13 1.414(4) . ?
C12 H12 0.9500 . ?
C13 C14 1.389(3) . ?
C13 H13 0.9500 . ?
C14 C15 1.386(3) . ?
C14 H14 0.9500 . ?
C15 H15 0.9500 . ?
C21 C22 1.399(4) . ?
C21 C25 1.400(3) . ?
C21 H21 0.9500 . ?
C22 C23 1.411(3) . ?
C22 H22 0.9500 . ?
C23 C24 1.393(3) . ?
C23 H23 0.9500 . ?
C24 C25 1.405(3) . ?
C24 H24 0.9500 . ?
C25 H25 0.9500 . ?
C26 C27 1.502(3) . ?
C26 H26A 0.9900 . ?
C26 H26B 0.9900 . ?
C27 H27A 0.9800 . ?
C27 H27B 0.9800 . ?
C27 H27C 0.9800 . ?
C101 C106 1.385(3) . ?
C101 C102 1.388(3) . ?
C102 C103 1.386(3) . ?
C102 H102 0.9500 . ?
C103 C104 1.370(3) . ?
C103 H103 0.9500 . ?
C104 C105 1.372(4) . ?
C104 H104 0.9500 . ?
C105 C106 1.386(3) . ?
C105 H105 0.9500 . ?
C106 H106 0.9500 . ?
C201 C202 1.381(3) . ?
C201 C206 1.386(3) . ?
C202 C203 1.387(4) . ?
C202 H202 0.9500 . ?
C203 C204 1.368(4) . ?
C203 H203 0.9500 . ?
C204 C205 1.364(4) . ?
C204 H204 0.9500 . ?
C205 C206 1.387(3) . ?
C205 H205 0.9500 . ?
C206 H206 0.9500 . ?

loop_
_geom_torsion_atom_site_label_1
_geom_torsion_atom_site_label_2
_geom_torsion_atom_site_label_3
_geom_torsion_atom_site_label_4
_geom_torsion
_geom_torsion_site_symmetry_1
_geom_torsion_site_symmetry_2
_geom_torsion_site_symmetry_3
_geom_torsion_site_symmetry_4
_geom_torsion_publ_flag
P1 N1 N2 C9 -179.19(14) . . . . ?
Zr1 N1 N2 C9 -12.4(3) . . . . ?
